data_2226500
loop_
_publ_author_name
'Viji, A. J.'
'Sarveswari, S.'
'Vijayakumar, V.'
'Tan, Kong Wai'
'Tiekink, Edward R. T.'

_publ_section_title
;
 (2<i>E</i>)-1-(6-Chloro-2-methyl-4-phenylquinolin-3-yl)-3-phenylprop-2-en-1-one
;
_journal_coeditor_code HB5510
_journal_issue 7
_journal_name_full 'Acta Crystallographica Section E'
_journal_page_first o1780
_journal_paper_doi 10.1107/S160053681002386X
_journal_volume 66
_journal_year 2010
_chemical_formula_iupac 'C25 H18 Cl N O'
_chemical_formula_moiety 'C25 H18 Cl N O'
_chemical_formula_sum 'C25 H18 Cl N O'
_chemical_formula_weight 383.85
_chemical_name_systematic
;
(2<i>E</i>)-1-(6-Chloro-2-methyl-4-phenylquinolin-3-yl)-3-phenylprop-2-en-1-one
;
_space_group_IT_number 14
_symmetry_cell_setting monoclinic
_symmetry_space_group_name_Hall '-P 2ybc'
_symmetry_space_group_name_H-M 'P 1 21/c 1'
_atom_sites_solution_hydrogens geom
_atom_sites_solution_primary direct
_atom_sites_solution_secondary difmap
_audit_creation_method SHELXL-97
_cell_angle_alpha 90
_cell_angle_beta 97.2500(10)
_cell_angle_gamma 90
_cell_formula_units_Z 4
_cell_length_a 9.9250(9)
_cell_length_b 11.1001(9)
_cell_length_c 17.4651(15)
_cell_measurement_reflns_used 4382
_cell_measurement_temperature 100(2)
_cell_measurement_theta_max 28.1
_cell_measurement_theta_min 2.2
_cell_volume 1908.7(3)
_computing_cell_refinement 'SAINT (Bruker, 2008)'
_computing_data_collection 'APEX2 (Bruker, 2008)'
_computing_data_reduction 'SAINT (Bruker, 2008)'
_computing_molecular_graphics 'ORTEP-3 (Farrugia, 1997) and DIAMOND (Brandenburg, 2006)'
_computing_publication_material 'publCIF (Westrip, 2010)'
_computing_structure_refinement 'SHELXL97 (Sheldrick, 2008)'
_computing_structure_solution 'SHELXS97 (Sheldrick, 2008)'
_diffrn_ambient_temperature 100(2)
_diffrn_measured_fraction_theta_full 1.000
_diffrn_measured_fraction_theta_max 1.000
_diffrn_measurement_device_type 'Bruker SMART APEX CCD'
_diffrn_measurement_method '\w scans'
_diffrn_radiation_monochromator graphite
_diffrn_radiation_source 'fine-focus sealed tube'
_diffrn_radiation_type MoK\a
_diffrn_radiation_wavelength 0.71073
_diffrn_reflns_av_R_equivalents 0.079
_diffrn_reflns_av_sigmaI/netI 0.067
_diffrn_reflns_limit_h_max 12
_diffrn_reflns_limit_h_min -12
_diffrn_reflns_limit_k_max 13
_diffrn_reflns_limit_k_min -13
_diffrn_reflns_limit_l_max 21
_diffrn_reflns_limit_l_min -21
_diffrn_reflns_number 16152
_diffrn_reflns_theta_full 26.5
_diffrn_reflns_theta_max 26.5
_diffrn_reflns_theta_min 2.1
_diffrn_standards_decay_% 0
_diffrn_standards_interval_count 0
_diffrn_standards_interval_time 0
_diffrn_standards_number 0
_exptl_absorpt_coefficient_mu 0.216
_exptl_absorpt_correction_T_max 1.000
_exptl_absorpt_correction_T_min 0.536
_exptl_absorpt_correction_type multi-scan
_exptl_absorpt_process_details '(SADABS; Sheldrick, 1996)'
_exptl_crystal_colour colourless
_exptl_crystal_density_diffrn 1.336
_exptl_crystal_density_method 'not measured'
_exptl_crystal_description block
_exptl_crystal_F_000 800
_exptl_crystal_size_max 0.46
_exptl_crystal_size_mid 0.30
_exptl_crystal_size_min 0.26
_refine_diff_density_max 0.85
_refine_diff_density_min -0.49
_refine_ls_extinction_method none
_refine_ls_goodness_of_fit_ref 1.09
_refine_ls_hydrogen_treatment constr
_refine_ls_matrix_type full
_refine_ls_number_parameters 254
_refine_ls_number_reflns 3948
_refine_ls_number_restraints 0
_refine_ls_restrained_S_all 1.09
_refine_ls_R_factor_all 0.084
_refine_ls_R_factor_gt 0.065
_refine_ls_shift/su_max_lt 0.001
_refine_ls_shift/su_mean 0.000
_refine_ls_structure_factor_coef Fsqd
_refine_ls_weighting_details 'calc w=1/[\s^2^(Fo^2^)+(0.0925P)^2^+1.6015P] where P=(Fo^2^+2Fc^2^)/3'
_refine_ls_weighting_scheme calc
_refine_ls_wR_factor_gt 0.171
_refine_ls_wR_factor_ref 0.188
_reflns_number_gt 3030
_reflns_number_total 3948
_reflns_threshold_expression I>2\s(I)
_cod_data_source_file hb5510.cif
_cod_data_source_block I
_cod_original_sg_symbol_H-M 'P 21/c'
_cod_database_code 2226500
_cod_database_fobs_code 2226500

loop_
_symmetry_equiv_pos_as_xyz
'x, y, z'
'-x, y+1/2, -z+1/2'
'-x, -y, -z'
'x, -y-1/2, z-1/2'

loop_
_atom_site_type_symbol
_atom_site_label
_atom_site_fract_x
_atom_site_fract_y
_atom_site_fract_z
_atom_site_U_iso_or_equiv
_atom_site_adp_type
_atom_site_calc_flag
_atom_site_refinement_flags
_atom_site_occupancy
_atom_site_disorder_assembly
_atom_site_disorder_group
Cl Cl1 0.10119(8) -0.00729(6) 0.39598(4) 0.0310(2) Uani d . 1 . .
O O1 0.13396(19) 0.68284(16) 0.58922(12) 0.0270(5) Uani d . 1 . .
N N1 0.3459(2) 0.4751(2) 0.42881(14) 0.0225(5) Uani d . 1 . .
C C1 0.4920(3) 0.5159(2) 0.77131(17) 0.0218(6) Uani d . 1 . .
C C2 0.4665(3) 0.5785(2) 0.83726(17) 0.0254(6) Uani d . 1 . .
H H2 0.3927 0.6335 0.8343 0.031 Uiso calc R 1 . .
C C3 0.5471(3) 0.5616(2) 0.90671(18) 0.0275(6) Uani d . 1 . .
H H3 0.5278 0.6040 0.9513 0.033 Uiso calc R 1 . .
C C4 0.6565(3) 0.4825(2) 0.91160(18) 0.0284(7) Uani d . 1 . .
H H4 0.7118 0.4706 0.9595 0.034 Uiso calc R 1 . .
C C5 0.6847(3) 0.4212(2) 0.84662(18) 0.0291(7) Uani d . 1 . .
H H5 0.7599 0.3677 0.8497 0.035 Uiso calc R 1 . .
C C6 0.6033(3) 0.4376(2) 0.77700(17) 0.0254(6) Uani d . 1 . .
H H6 0.6233 0.3952 0.7325 0.030 Uiso calc R 1 . .
C C7 0.4062(3) 0.5249(2) 0.69742(17) 0.0219(6) Uani d . 1 . .
H H7 0.4326 0.4781 0.6562 0.026 Uiso calc R 1 . .
C C8 0.2941(3) 0.5922(2) 0.68141(17) 0.0232(6) Uani d . 1 . .
H H8 0.2633 0.6365 0.7224 0.028 Uiso calc R 1 . .
C C9 0.2165(3) 0.6014(2) 0.60506(17) 0.0218(6) Uani d . 1 . .
C C10 0.2406(3) 0.5114(2) 0.54359(16) 0.0196(6) Uani d . 1 . .
C C11 0.1878(2) 0.3965(2) 0.54427(16) 0.0196(6) Uani d . 1 . .
C C12 0.2102(2) 0.3183(2) 0.48211(16) 0.0192(6) Uani d . 1 . .
C C13 0.1502(3) 0.2022(2) 0.47167(16) 0.0211(6) Uani d . 1 . .
H H13 0.0911 0.1735 0.5063 0.025 Uiso calc R 1 . .
C C14 0.1783(3) 0.1328(2) 0.41150(17) 0.0237(6) Uani d . 1 . .
C C15 0.2654(3) 0.1713(2) 0.35909(17) 0.0255(6) Uani d . 1 . .
H H15 0.2848 0.1199 0.3184 0.031 Uiso calc R 1 . .
C C16 0.3223(3) 0.2835(2) 0.36714(17) 0.0242(6) Uani d . 1 . .
H H16 0.3817 0.3100 0.3320 0.029 Uiso calc R 1 . .
C C17 0.2931(3) 0.3600(2) 0.42726(16) 0.0206(6) Uani d . 1 . .
C C18 0.3167(3) 0.5479(2) 0.48365(17) 0.0215(6) Uani d . 1 . .
C C19 0.3681(3) 0.6752(2) 0.48052(18) 0.0269(6) Uani d . 1 . .
H H19A 0.4366 0.6794 0.4448 0.040 Uiso calc R 1 . .
H H19B 0.4088 0.7001 0.5321 0.040 Uiso calc R 1 . .
H H19C 0.2923 0.7290 0.4626 0.040 Uiso calc R 1 . .
C C20 0.1112(3) 0.3561(2) 0.60680(16) 0.0210(6) Uani d . 1 . .
C C21 -0.0006(3) 0.4208(2) 0.62611(17) 0.0238(6) Uani d . 1 . .
H H21 -0.0310 0.4900 0.5969 0.029 Uiso calc R 1 . .
C C22 -0.0675(3) 0.3855(3) 0.68711(18) 0.0288(7) Uani d . 1 . .
H H22 -0.1427 0.4308 0.6999 0.035 Uiso calc R 1 . .
C C23 -0.0251(3) 0.2841(3) 0.72961(18) 0.0306(7) Uani d . 1 . .
H H23 -0.0697 0.2607 0.7723 0.037 Uiso calc R 1 . .
C C24 0.0828(3) 0.2169(2) 0.70960(18) 0.0293(7) Uani d . 1 . .
H H24 0.1099 0.1458 0.7377 0.035 Uiso calc R 1 . .
C C25 0.1511(3) 0.2522(2) 0.64943(17) 0.0250(6) Uani d . 1 . .
H H25 0.2256 0.2059 0.6367 0.030 Uiso calc R 1 . .

loop_
_atom_site_aniso_label
_atom_site_aniso_U_11
_atom_site_aniso_U_22
_atom_site_aniso_U_33
_atom_site_aniso_U_12
_atom_site_aniso_U_13
_atom_site_aniso_U_23
Cl1 0.0373(4) 0.0150(3) 0.0400(5) -0.0062(3) 0.0013(3) -0.0048(3)
O1 0.0212(10) 0.0136(9) 0.0452(13) 0.0019(7) 0.0001(9) -0.0028(8)
N1 0.0180(11) 0.0158(11) 0.0339(14) 0.0000(9) 0.0036(9) 0.0010(9)
C1 0.0213(13) 0.0120(12) 0.0325(16) -0.0028(10) 0.0048(11) 0.0020(10)
C2 0.0247(14) 0.0163(13) 0.0354(17) 0.0002(10) 0.0042(12) -0.0017(11)
C3 0.0313(16) 0.0166(13) 0.0342(17) -0.0025(11) 0.0026(12) -0.0023(11)
C4 0.0320(16) 0.0165(13) 0.0348(17) -0.0024(11) -0.0034(13) 0.0032(11)
C5 0.0248(15) 0.0170(13) 0.0442(19) 0.0037(11) -0.0011(13) 0.0019(12)
C6 0.0255(14) 0.0172(13) 0.0340(17) 0.0015(11) 0.0060(12) -0.0009(11)
C7 0.0221(14) 0.0118(11) 0.0326(16) -0.0023(10) 0.0070(11) -0.0002(11)
C8 0.0245(14) 0.0155(12) 0.0302(16) 0.0010(10) 0.0056(11) -0.0036(11)
C9 0.0162(13) 0.0122(12) 0.0371(16) -0.0043(10) 0.0038(11) -0.0005(11)
C10 0.0153(12) 0.0151(12) 0.0279(15) 0.0016(10) 0.0004(10) 0.0016(10)
C11 0.0126(12) 0.0154(12) 0.0298(15) 0.0007(9) -0.0014(10) 0.0019(10)
C12 0.0115(12) 0.0158(12) 0.0298(15) 0.0020(9) 0.0005(10) 0.0012(10)
C13 0.0156(12) 0.0153(12) 0.0320(16) 0.0011(10) 0.0018(11) 0.0017(11)
C14 0.0237(14) 0.0134(12) 0.0326(16) 0.0009(10) -0.0023(11) 0.0009(11)
C15 0.0283(15) 0.0171(13) 0.0310(16) 0.0054(11) 0.0035(12) -0.0025(11)
C16 0.0196(13) 0.0209(13) 0.0324(16) 0.0011(11) 0.0039(11) 0.0009(11)
C17 0.0139(12) 0.0148(12) 0.0329(16) 0.0013(9) 0.0017(10) 0.0014(11)
C18 0.0163(13) 0.0143(12) 0.0332(16) -0.0002(10) 0.0002(11) 0.0014(11)
C19 0.0246(14) 0.0149(13) 0.0416(18) -0.0036(11) 0.0059(12) 0.0009(12)
C20 0.0191(13) 0.0138(12) 0.0294(15) -0.0042(9) 0.0003(11) -0.0011(10)
C21 0.0182(13) 0.0177(13) 0.0348(17) -0.0018(10) 0.0013(11) -0.0017(11)
C22 0.0206(14) 0.0254(14) 0.0409(18) -0.0062(11) 0.0066(12) -0.0082(13)
C23 0.0322(16) 0.0280(15) 0.0329(17) -0.0155(13) 0.0085(13) -0.0038(12)
C24 0.0374(17) 0.0172(13) 0.0319(17) -0.0087(12) -0.0007(13) 0.0029(12)
C25 0.0273(14) 0.0134(12) 0.0334(17) -0.0018(10) 0.0000(12) -0.0012(11)

loop_
_atom_type_symbol
_atom_type_description
_atom_type_scat_dispersion_real
_atom_type_scat_dispersion_imag
_atom_type_scat_source
C C 0.0033 0.0016 'International Tables Vol C Tables 4.2.6.8 and 6.1.1.4'
H H 0.0000 0.0000 'International Tables Vol C Tables 4.2.6.8 and 6.1.1.4'
Cl Cl 0.1484 0.1585 'International Tables Vol C Tables 4.2.6.8 and 6.1.1.4'
N N 0.0061 0.0033 'International Tables Vol C Tables 4.2.6.8 and 6.1.1.4'
O O 0.0106 0.0060 'International Tables Vol C Tables 4.2.6.8 and 6.1.1.4'

loop_
_geom_angle_atom_site_label_1
_geom_angle_atom_site_label_2
_geom_angle_atom_site_label_3
_geom_angle_site_symmetry_1
_geom_angle_site_symmetry_3
_geom_angle
_geom_angle_publ_flag
C18 N1 C17 . . 117.8(2) ?
C2 C1 C6 . . 118.3(3) ?
C2 C1 C7 . . 123.4(2) ?
C6 C1 C7 . . 118.3(3) ?
C3 C2 C1 . . 120.9(3) ?
C3 C2 H2 . . 119.6 ?
C1 C2 H2 . . 119.6 ?
C2 C3 C4 . . 120.1(3) ?
C2 C3 H3 . . 119.9 ?
C4 C3 H3 . . 119.9 ?
C5 C4 C3 . . 119.9(3) ?
C5 C4 H4 . . 120.1 ?
C3 C4 H4 . . 120.1 ?
C4 C5 C6 . . 120.0(3) ?
C4 C5 H5 . . 120.0 ?
C6 C5 H5 . . 120.0 ?
C5 C6 C1 . . 120.8(3) ?
C5 C6 H6 . . 119.6 ?
C1 C6 H6 . . 119.6 ?
C8 C7 C1 . . 126.9(3) ?
C8 C7 H7 . . 116.6 ?
C1 C7 H7 . . 116.6 ?
C7 C8 C9 . . 124.0(3) ?
C7 C8 H8 . . 118.0 ?
C9 C8 H8 . . 118.0 ?
O1 C9 C8 . . 121.3(2) ?
O1 C9 C10 . . 119.3(3) ?
C8 C9 C10 . . 119.4(2) ?
C11 C10 C18 . . 120.5(2) ?
C11 C10 C9 . . 120.8(2) ?
C18 C10 C9 . . 118.7(2) ?
C10 C11 C12 . . 117.3(2) ?
C10 C11 C20 . . 121.2(2) ?
C12 C11 C20 . . 121.5(2) ?
C17 C12 C13 . . 118.6(2) ?
C17 C12 C11 . . 118.3(2) ?
C13 C12 C11 . . 123.0(2) ?
C14 C13 C12 . . 119.3(3) ?
C14 C13 H13 . . 120.4 ?
C12 C13 H13 . . 120.4 ?
C13 C14 C15 . . 122.3(2) ?
C13 C14 Cl1 . . 119.8(2) ?
C15 C14 Cl1 . . 117.8(2) ?
C16 C15 C14 . . 119.4(3) ?
C16 C15 H15 . . 120.3 ?
C14 C15 H15 . . 120.3 ?
C15 C16 C17 . . 120.3(3) ?
C15 C16 H16 . . 119.8 ?
C17 C16 H16 . . 119.8 ?
N1 C17 C16 . . 117.3(2) ?
N1 C17 C12 . . 122.7(2) ?
C16 C17 C12 . . 119.9(2) ?
N1 C18 C10 . . 123.1(2) ?
N1 C18 C19 . . 116.4(3) ?
C10 C18 C19 . . 120.5(2) ?
C18 C19 H19A . . 109.5 ?
C18 C19 H19B . . 109.5 ?
H19A C19 H19B . . 109.5 ?
C18 C19 H19C . . 109.5 ?
H19A C19 H19C . . 109.5 ?
H19B C19 H19C . . 109.5 ?
C21 C20 C25 . . 118.3(3) ?
C21 C20 C11 . . 121.4(2) ?
C25 C20 C11 . . 120.4(2) ?
C22 C21 C20 . . 120.9(3) ?
C22 C21 H21 . . 119.6 ?
C20 C21 H21 . . 119.6 ?
C21 C22 C23 . . 120.1(3) ?
C21 C22 H22 . . 120.0 ?
C23 C22 H22 . . 120.0 ?
C22 C23 C24 . . 119.7(3) ?
C22 C23 H23 . . 120.2 ?
C24 C23 H23 . . 120.2 ?
C25 C24 C23 . . 120.7(3) ?
C25 C24 H24 . . 119.7 ?
C23 C24 H24 . . 119.7 ?
C24 C25 C20 . . 120.4(3) ?
C24 C25 H25 . . 119.8 ?
C20 C25 H25 . . 119.8 ?

loop_
_geom_bond_atom_site_label_1
_geom_bond_atom_site_label_2
_geom_bond_site_symmetry_2
_geom_bond_distance
_geom_bond_publ_flag
Cl1 C14 . 1.739(3) ?
O1 C9 . 1.228(3) ?
N1 C18 . 1.314(4) ?
N1 C17 . 1.379(3) ?
C1 C2 . 1.396(4) ?
C1 C6 . 1.399(4) ?
C1 C7 . 1.457(4) ?
C2 C3 . 1.379(4) ?
C2 H2 . 0.9500 ?
C3 C4 . 1.391(4) ?
C3 H3 . 0.9500 ?
C4 C5 . 1.382(4) ?
C4 H4 . 0.9500 ?
C5 C6 . 1.384(4) ?
C5 H5 . 0.9500 ?
C6 H6 . 0.9500 ?
C7 C8 . 1.340(4) ?
C7 H7 . 0.9500 ?
C8 C9 . 1.457(4) ?
C8 H8 . 0.9500 ?
C9 C10 . 1.508(4) ?
C10 C11 . 1.380(3) ?
C10 C18 . 1.425(4) ?
C11 C12 . 1.429(4) ?
C11 C20 . 1.477(4) ?
C12 C17 . 1.417(4) ?
C12 C13 . 1.422(3) ?
C13 C14 . 1.360(4) ?
C13 H13 . 0.9500 ?
C14 C15 . 1.403(4) ?
C15 C16 . 1.368(4) ?
C15 H15 . 0.9500 ?
C16 C17 . 1.409(4) ?
C16 H16 . 0.9500 ?
C18 C19 . 1.506(3) ?
C19 H19A . 0.9800 ?
C19 H19B . 0.9800 ?
C19 H19C . 0.9800 ?
C20 C21 . 1.399(4) ?
C20 C25 . 1.402(4) ?
C21 C22 . 1.381(4) ?
C21 H21 . 0.9500 ?
C22 C23 . 1.384(4) ?
C22 H22 . 0.9500 ?
C23 C24 . 1.385(4) ?
C23 H23 . 0.9500 ?
C24 C25 . 1.377(4) ?
C24 H24 . 0.9500 ?
C25 H25 . 0.9500 ?

loop_
_geom_hbond_atom_site_label_D
_geom_hbond_atom_site_label_H
_geom_hbond_atom_site_label_A
_geom_hbond_site_symmetry_A
_geom_hbond_distance_DH
_geom_hbond_distance_HA
_geom_hbond_distance_DA
_geom_hbond_angle_DHA
C5 H5 O1 2_646 0.95 2.48 3.315(3) 146
C21 H21 Cg1 3_566 0.95 2.71 3.459(3) 137

loop_
_geom_torsion_atom_site_label_1
_geom_torsion_atom_site_label_2
_geom_torsion_atom_site_label_3
_geom_torsion_atom_site_label_4
_geom_torsion_site_symmetry_1
_geom_torsion_site_symmetry_2
_geom_torsion_site_symmetry_3
_geom_torsion_site_symmetry_4
_geom_torsion
_geom_torsion_publ_flag
C6 C1 C2 C3 . . . . -1.5(4) ?
C7 C1 C2 C3 . . . . 176.5(3) ?
C1 C2 C3 C4 . . . . 0.8(4) ?
C2 C3 C4 C5 . . . . 0.2(4) ?
C3 C4 C5 C6 . . . . -0.6(4) ?
C4 C5 C6 C1 . . . . -0.1(4) ?
C2 C1 C6 C5 . . . . 1.1(4) ?
C7 C1 C6 C5 . . . . -177.0(3) ?
C2 C1 C7 C8 . . . . 0.2(4) ?
C6 C1 C7 C8 . . . . 178.2(3) ?
C1 C7 C8 C9 . . . . 176.9(2) ?
C7 C8 C9 O1 . . . . -163.7(3) ?
C7 C8 C9 C10 . . . . 14.7(4) ?
O1 C9 C10 C11 . . . . -104.5(3) ?
C8 C9 C10 C11 . . . . 77.1(3) ?
O1 C9 C10 C18 . . . . 74.1(3) ?
C8 C9 C10 C18 . . . . -104.3(3) ?
C18 C10 C11 C12 . . . . -1.3(4) ?
C9 C10 C11 C12 . . . . 177.3(2) ?
C18 C10 C11 C20 . . . . 178.7(2) ?
C9 C10 C11 C20 . . . . -2.7(4) ?
C10 C11 C12 C17 . . . . 4.6(3) ?
C20 C11 C12 C17 . . . . -175.4(2) ?
C10 C11 C12 C13 . . . . -173.6(2) ?
C20 C11 C12 C13 . . . . 6.5(4) ?
C17 C12 C13 C14 . . . . 2.7(4) ?
C11 C12 C13 C14 . . . . -179.1(2) ?
C12 C13 C14 C15 . . . . 0.3(4) ?
C12 C13 C14 Cl1 . . . . -177.80(19) ?
C13 C14 C15 C16 . . . . -1.5(4) ?
Cl1 C14 C15 C16 . . . . 176.6(2) ?
C14 C15 C16 C17 . . . . -0.3(4) ?
C18 N1 C17 C16 . . . . 178.5(2) ?
C18 N1 C17 C12 . . . . -0.3(4) ?
C15 C16 C17 N1 . . . . -175.5(2) ?
C15 C16 C17 C12 . . . . 3.3(4) ?
C13 C12 C17 N1 . . . . 174.2(2) ?
C11 C12 C17 N1 . . . . -4.0(4) ?
C13 C12 C17 C16 . . . . -4.5(4) ?
C11 C12 C17 C16 . . . . 177.2(2) ?
C17 N1 C18 C10 . . . . 4.0(4) ?
C17 N1 C18 C19 . . . . -176.0(2) ?
C11 C10 C18 N1 . . . . -3.2(4) ?
C9 C10 C18 N1 . . . . 178.2(2) ?
C11 C10 C18 C19 . . . . 176.8(2) ?
C9 C10 C18 C19 . . . . -1.9(4) ?
C10 C11 C20 C21 . . . . 54.1(4) ?
C12 C11 C20 C21 . . . . -126.0(3) ?
C10 C11 C20 C25 . . . . -124.8(3) ?
C12 C11 C20 C25 . . . . 55.2(3) ?
C25 C20 C21 C22 . . . . 2.0(4) ?
C11 C20 C21 C22 . . . . -176.9(2) ?
C20 C21 C22 C23 . . . . -0.7(4) ?
C21 C22 C23 C24 . . . . -1.4(4) ?
C22 C23 C24 C25 . . . . 2.1(4) ?
C23 C24 C25 C20 . . . . -0.8(4) ?
C21 C20 C25 C24 . . . . -1.2(4) ?
C11 C20 C25 C24 . . . . 177.6(2) ?

loop_
_cod_related_entry_id
_cod_related_entry_database
_cod_related_entry_code
1 ChemSpider 4494112
